data_2015234
loop_
_publ_author_name
'Miroslava Ma\'larov\'a'
'Juraj \<Cern\'ak'
'Werner Massa'

_publ_section_title
;
 One-dimensional structure of <i>catena</i>-poly[tetraethylammonium
 [tetracyanoiron(III)-\m-cyano-[bis(ethylenediamine)cadmium(II)]-\m-cyano]
 tetrahydrate]
;
_journal_coeditor_code FA3001
_journal_issue 4
_journal_name_full 'Acta Crystallographica Section C'
_journal_page_first m119
_journal_page_last m121
_journal_paper_doi 10.1107/S0108270106003453
_journal_volume 62
_journal_year 2006
_chemical_formula_iupac '(C8 H20 N) [Cd Fe (C N)6 (C2 H8 N2)2], 4H2 O'
_chemical_formula_moiety 'C8 H20 N +, C10 H16 Cd Fe N10 -, 4H2 O'
_chemical_formula_sum 'C18 H44 Cd Fe N11 O4'
_chemical_formula_weight 646.89
_chemical_name_systematic
;
catena-poly[tetraethylammonium
[tetracyanoiron(III)-\m-cyano-[bis(ethylenediamine)cadmium(II)]-\m-cyano]
tetrahydrate]
;
_space_group_IT_number 96
_symmetry_cell_setting tetragonal
_symmetry_space_group_name_Hall 'P 4nw 2abw'
_symmetry_space_group_name_H-M 'P 43 21 2'
_atom_sites_solution_hydrogens geom
_atom_sites_solution_primary direct
_atom_sites_solution_secondary difmap
_audit_creation_method SHELXL-97
_cell_angle_alpha 90.00
_cell_angle_beta 90.00
_cell_angle_gamma 90.00
_cell_formula_units_Z 4
_cell_length_a 13.0444(5)
_cell_length_b 13.0444(5)
_cell_length_c 17.8599(9)
_cell_measurement_reflns_used 29777
_cell_measurement_temperature 173(2)
_cell_measurement_theta_max 29.37
_cell_measurement_theta_min 1.93
_cell_volume 3039.0(2)
_computing_cell_refinement 'WinCell in X-AREA'
_computing_data_collection 'WinExpose in X-AREA (Stoe & Cie, 2002)'
_computing_data_reduction 'WinIntegrate in X-AREA'
_computing_molecular_graphics 'DIAMOND (Crystal Impact, 2000)'
_computing_structure_refinement 'SHELXL97 (Sheldrick, 1997)'
_computing_structure_solution 'SHELXS86 (Sheldrick, 1985)'
_diffrn_ambient_temperature 173(2)
_diffrn_detector_area_resol_mean 150
_diffrn_measured_fraction_theta_full 0.991
_diffrn_measured_fraction_theta_max 0.991
_diffrn_measurement_device_type 'Stoe IPDS-II'
_diffrn_measurement_method \w
_diffrn_radiation_monochromator graphite
_diffrn_radiation_source 'fine-focus sealed tube'
_diffrn_radiation_type MoK\a
_diffrn_radiation_wavelength 0.71073
_diffrn_reflns_av_R_equivalents 0.0280
_diffrn_reflns_av_sigmaI/netI 0.0121
_diffrn_reflns_limit_h_max 17
_diffrn_reflns_limit_h_min -16
_diffrn_reflns_limit_k_max 18
_diffrn_reflns_limit_k_min -17
_diffrn_reflns_limit_l_max 24
_diffrn_reflns_limit_l_min -24
_diffrn_reflns_number 29777
_diffrn_reflns_theta_full 29.38
_diffrn_reflns_theta_max 29.37
_diffrn_reflns_theta_min 1.93
_diffrn_standards_number 0
_exptl_absorpt_coefficient_mu 1.218
_exptl_absorpt_correction_T_max 0.70053
_exptl_absorpt_correction_T_min 0.6102
_exptl_absorpt_correction_type numerical
_exptl_absorpt_process_details '(XPREP in SHELXTL; Sheldrick, 1996)'
_exptl_crystal_colour yellow
_exptl_crystal_density_diffrn 1.414
_exptl_crystal_density_meas 1.390
_exptl_crystal_density_method 'flotation in what?'
_exptl_crystal_description prism
_exptl_crystal_F_000 1340
_exptl_crystal_size_max 0.2
_exptl_crystal_size_mid 0.18
_exptl_crystal_size_min 0.1
_refine_diff_density_max 0.459
_refine_diff_density_min -0.419
_refine_ls_abs_structure_details 'refinement of absolute structure parameter (Flack, 1983)'
_refine_ls_abs_structure_Flack 0.02(2)
_refine_ls_extinction_coef 0.0026(6)
_refine_ls_extinction_expression Fc^*^=kFc[1+0.001xFc^2^\l^3^/sin(2\q)]^-1/4^
_refine_ls_extinction_method SHELXL97
_refine_ls_goodness_of_fit_ref 1.034
_refine_ls_hydrogen_treatment mixed
_refine_ls_matrix_type full
_refine_ls_number_parameters 191
_refine_ls_number_reflns 4164
_refine_ls_number_restraints 6
_refine_ls_restrained_S_all 1.086
_refine_ls_R_factor_all 0.0239
_refine_ls_R_factor_gt 0.0230
_refine_ls_shift/su_max 0.001
_refine_ls_shift/su_mean 0.000
_refine_ls_structure_factor_coef Fsqd
_refine_ls_weighting_details 'calc w=1/[\s^2^(Fo^2^)+(0.0383P)^2^+1.3052P]  where P=(Fo^2^+2Fc^2^)/3'
_refine_ls_weighting_scheme calc
_refine_ls_wR_factor_gt 0.0626
_refine_ls_wR_factor_ref 0.0631
_reflns_number_gt 4043
_reflns_number_total 4164
_reflns_threshold_expression I>2\s(I)
_cod_data_source_file fa3001.cif
_cod_data_source_block I
_cod_database_code 2015234

loop_
_symmetry_equiv_pos_as_xyz
'x, y, z'
'-x, -y, z+1/2'
'-y, -x, -z+1/2'
'y, x, -z'
'-y+1/2, x+1/2, z+3/4'
'y+1/2, -x+1/2, z+1/4'
'-x+1/2, y+1/2, -z+3/4'
'x+1/2, -y+1/2, -z+1/4'

loop_
_atom_site_type_symbol
_atom_site_label
_atom_site_fract_x
_atom_site_fract_y
_atom_site_fract_z
_atom_site_U_iso_or_equiv
_atom_site_adp_type
_atom_site_calc_flag
_atom_site_refinement_flags
_atom_site_occupancy
_atom_site_disorder_assembly
_atom_site_disorder_group
Cd Cd 0.360847(10) 0.360847(10) 0.0000 0.02790(7) Uani d S 1 . .
Fe Fe 0.519498(18) 0.480502(18) 0.2500 0.02141(8) Uani d S 1 . .
O O1 -0.04027(17) 0.4925(3) 0.17663(14) 0.0674(8) Uani d . 1 . .
H H11 -0.095(4) 0.496(4) 0.192(3) 0.101 Uiso d . 1 . .
H H12 0.008(5) 0.485(4) 0.213(3) 0.101 Uiso d . 1 . .
O O2 0.04976(17) 0.57278(15) 0.05274(11) 0.0442(4) Uani d . 1 . .
H H21 0.036(3) 0.644(3) 0.046(2) 0.066 Uiso d . 1 . .
H H22 0.003(3) 0.563(3) 0.092(2) 0.066 Uiso d . 1 . .
N N1 0.48289(18) 0.4216(2) 0.08508(12) 0.0439(5) Uani d . 1 . .
N N2 0.28563(17) 0.48589(19) 0.27826(15) 0.0478(5) Uani d . 1 . .
N N3 0.5128(2) 0.24732(18) 0.27864(14) 0.0489(5) Uani d . 1 . .
C C1 0.49676(17) 0.44742(18) 0.14588(12) 0.0309(4) Uani d . 1 . .
C C2 0.37320(16) 0.48426(16) 0.26827(12) 0.0299(4) Uani d . 1 . .
C C3 0.51689(18) 0.33468(16) 0.26844(11) 0.0302(4) Uani d . 1 . .
C C4 0.2616(2) 0.2747(2) 0.14962(14) 0.0455(6) Uani d . 1 . .
H H4C 0.3066 0.3077 0.1872 0.055 Uiso calc R 1 . .
H H4D 0.2235 0.2189 0.1749 0.055 Uiso calc R 1 . .
C C5 0.1867(2) 0.3523(2) 0.12002(14) 0.0463(6) Uani d . 1 . .
H H5C 0.1391 0.3186 0.0846 0.056 Uiso calc R 1 . .
H H5D 0.1459 0.3804 0.1620 0.056 Uiso calc R 1 . .
N N4 0.3249(2) 0.23100(17) 0.08950(13) 0.0477(5) Uani d . 1 . .
H H4A 0.2906 0.1777 0.0669 0.057 Uiso calc R 1 . .
H H4B 0.3852 0.2060 0.1091 0.057 Uiso calc R 1 . .
N N5 0.24030(18) 0.43599(17) 0.08185(12) 0.0409(5) Uani d . 1 . .
H H5A 0.2730 0.4772 0.1162 0.049 Uiso calc R 1 . .
H H5B 0.1945 0.4754 0.0553 0.049 Uiso calc R 1 . .
N N6 0.68909(13) 0.68909(13) 0.0000 0.0344(5) Uani d SD 1 . .
C C6 0.6950(4) 0.6864(4) -0.08420(19) 0.0428(10) Uani d PD 0.50 A 1
H H61A 0.7478 0.6353 -0.0982 0.051 Uiso calc PR 0.50 A 1
H H61B 0.6285 0.6607 -0.1032 0.051 Uiso calc PR 0.50 A 1
C C10 0.7189(6) 0.7838(10) -0.1248(6) 0.0552(9) Uani d P 0.50 A 1
H H10A 0.6945 0.7788 -0.1766 0.083 Uiso calc PR 0.50 A 1
H H10B 0.7931 0.7952 -0.1247 0.083 Uiso calc PR 0.50 A 1
H H10C 0.6847 0.8413 -0.0998 0.083 Uiso calc PR 0.50 A 1
C C7 0.6479(4) 0.5908(3) 0.0311(3) 0.0465(11) Uani d PD 0.50 A 2
H H71A 0.5809 0.5752 0.0076 0.056 Uiso calc PR 0.50 A 2
H H71B 0.6370 0.5979 0.0857 0.056 Uiso calc PR 0.50 A 2
C C11 0.7243(6) 0.5013(8) 0.0157(4) 0.0552(9) Uani d P 0.50 A 2
H H11A 0.6871 0.4360 0.0161 0.083 Uiso calc PR 0.50 A 2
H H11B 0.7772 0.5005 0.0546 0.083 Uiso calc PR 0.50 A 2
H H11C 0.7565 0.5112 -0.0333 0.083 Uiso calc PR 0.50 A 2
C C8 0.6044(4) 0.7705(4) 0.0169(3) 0.0434(11) Uani d PD 0.50 A 3
H H81A 0.5907 0.7696 0.0714 0.052 Uiso calc PR 0.50 A 3
H H81B 0.6323 0.8390 0.0045 0.052 Uiso calc PR 0.50 A 3
C C12 0.5042(8) 0.7584(6) -0.0230(4) 0.0552(9) Uani d P 0.50 A 3
H H12A 0.5072 0.6980 -0.0555 0.083 Uiso calc PR 0.50 A 3
H H12B 0.4908 0.8195 -0.0533 0.083 Uiso calc PR 0.50 A 3
H H12C 0.4492 0.7497 0.0138 0.083 Uiso calc PR 0.50 A 3
C C9 0.7843(4) 0.7331(5) 0.0350(3) 0.0481(12) Uani d PD 0.50 A 4
H H91A 0.7979 0.8011 0.0125 0.058 Uiso calc PR 0.50 A 4
H H91B 0.8431 0.6881 0.0228 0.058 Uiso calc PR 0.50 A 4
C C13 0.7778(11) 0.7451(6) 0.1206(6) 0.0552(9) Uani d P 0.50 A 4
H H13A 0.8438 0.7693 0.1398 0.083 Uiso calc PR 0.50 A 4
H H13B 0.7612 0.6787 0.1433 0.083 Uiso calc PR 0.50 A 4
H H13C 0.7242 0.7949 0.1331 0.083 Uiso calc PR 0.50 A 4

loop_
_atom_site_aniso_label
_atom_site_aniso_U_11
_atom_site_aniso_U_22
_atom_site_aniso_U_33
_atom_site_aniso_U_12
_atom_site_aniso_U_13
_atom_site_aniso_U_23
Cd 0.02974(8) 0.02974(8) 0.02420(9) -0.00288(7) 0.00028(6) -0.00028(6)
Fe 0.02232(11) 0.02232(11) 0.01961(15) -0.00077(11) -0.00003(10) -0.00003(10)
O1 0.0320(9) 0.119(2) 0.0518(12) 0.0075(12) 0.0093(9) 0.0267(14)
O2 0.0546(11) 0.0333(9) 0.0446(9) 0.0056(7) 0.0088(9) 0.0052(7)
N1 0.0439(11) 0.0608(13) 0.0269(9) -0.0147(10) -0.0019(8) -0.0011(9)
N2 0.0297(10) 0.0459(12) 0.0678(15) -0.0026(9) 0.0093(9) -0.0137(10)
N3 0.0614(14) 0.0297(10) 0.0557(13) 0.0050(10) 0.0077(11) 0.0038(9)
C1 0.0309(9) 0.0379(10) 0.0241(9) -0.0049(8) -0.0032(7) 0.0027(7)
C2 0.0276(9) 0.0262(8) 0.0358(10) -0.0012(7) 0.0020(7) -0.0032(7)
C3 0.0343(10) 0.0271(9) 0.0291(9) 0.0011(7) 0.0009(7) -0.0004(7)
C4 0.0592(17) 0.0406(13) 0.0368(11) -0.0070(11) 0.0114(11) -0.0010(9)
C5 0.0400(12) 0.0589(16) 0.0400(12) -0.0067(12) 0.0102(10) -0.0052(12)
N4 0.0642(15) 0.0313(10) 0.0475(12) -0.0001(9) 0.0127(11) 0.0032(9)
N5 0.0422(11) 0.0405(10) 0.0399(11) 0.0074(9) -0.0025(9) -0.0029(8)
N6 0.0369(7) 0.0369(7) 0.0294(11) -0.0085(10) 0.0016(9) -0.0016(9)
C6 0.050(3) 0.052(3) 0.0267(18) -0.007(2) 0.0037(19) -0.0069(19)
C10 0.059(2) 0.0537(18) 0.0531(14) -0.012(3) -0.0061(16) 0.0124(16)
C7 0.048(3) 0.039(2) 0.052(3) -0.008(2) 0.005(2) 0.008(2)
C11 0.059(2) 0.0537(18) 0.0531(14) -0.012(3) -0.0061(16) 0.0124(16)
C8 0.042(2) 0.043(2) 0.045(3) 0.0018(19) -0.0012(19) -0.008(2)
C12 0.059(2) 0.0537(18) 0.0531(14) -0.012(3) -0.0061(16) 0.0124(16)
C9 0.046(3) 0.055(3) 0.044(3) -0.013(2) -0.003(2) 0.009(2)
C13 0.059(2) 0.0537(18) 0.0531(14) -0.012(3) -0.0061(16) 0.0124(16)

loop_
_atom_type_symbol
_atom_type_description
_atom_type_scat_dispersion_real
_atom_type_scat_dispersion_imag
_atom_type_scat_source
C C 0.0033 0.0016 'International Tables Vol C Tables 4.2.6.8 and 6.1.1.4'
H H 0.0000 0.0000 'International Tables Vol C Tables 4.2.6.8 and 6.1.1.4'
N N 0.0061 0.0033 'International Tables Vol C Tables 4.2.6.8 and 6.1.1.4'
O O 0.0106 0.0060 'International Tables Vol C Tables 4.2.6.8 and 6.1.1.4'
Fe Fe 0.3463 0.8444 'International Tables Vol C Tables 4.2.6.8 and 6.1.1.4'
Cd Cd -0.8075 1.2024 'International Tables Vol C Tables 4.2.6.8 and 6.1.1.4'

loop_
_geom_angle_atom_site_label_1
_geom_angle_atom_site_label_2
_geom_angle_atom_site_label_3
_geom_angle_site_symmetry_1
_geom_angle_site_symmetry_3
_geom_angle
_geom_angle_publ_flag
N1 Cd N1 . 4 87.74(11) y
N1 Cd N5 . 4 110.21(8) y
N1 Cd N5 . . 84.86(8) y
N5 Cd N5 4 . 159.56(11) y
N1 Cd N4 . 4 171.56(9) y
N1 Cd N4 . . 86.50(9) y
N5 Cd N4 4 . 91.36(8) y
N5 Cd N4 . . 75.40(8) y
N4 Cd N4 4 . 99.86(14) y
C3 Fe C3 3_665 . 93.66(14) y
C3 Fe C1 3_665 . 89.49(9) y
C3 Fe C1 . . 86.64(9) y
C1 Fe C1 . 3_665 174.34(14) y
C3 Fe C2 3_665 . 177.54(9) y
C3 Fe C2 . . 88.79(9) y
C1 Fe C2 . . 90.95(9) y
C1 Fe C2 . 3_665 93.10(9) y
C2 Fe C2 . 3_665 88.77(12) y
H11 O1 H12 . . 113(5) ?
H21 O2 H22 . . 97(3) ?
C1 N1 Cd . . 145.0(2) y
N1 C1 Fe . . 175.9(2) y
N2 C2 Fe . . 179.1(2) y
N3 C3 Fe . . 178.2(2) y
N4 C4 C5 . . 111.7(2) ?
N4 C4 H4C . . 109.3 ?
C5 C4 H4C . . 109.3 ?
N4 C4 H4D . . 109.3 ?
C5 C4 H4D . . 109.3 ?
H4C C4 H4D . . 107.9 ?
N5 C5 C4 . . 110.9(2) ?
N5 C5 H5C . . 109.5 ?
C4 C5 H5C . . 109.5 ?
N5 C5 H5D . . 109.5 ?
C4 C5 H5D . . 109.5 ?
H5C C5 H5D . . 108.1 ?
C4 N4 Cd . . 109.03(16) ?
C4 N4 H4A . . 109.9 ?
Cd N4 H4A . . 109.9 ?
C4 N4 H4B . . 109.9 ?
Cd N4 H4B . . 109.9 ?
H4A N4 H4B . . 108.3 ?
C5 N5 Cd . . 107.25(16) ?
C5 N5 H5A . . 110.3 ?
Cd N5 H5A . . 110.3 ?
C5 N5 H5B . . 110.3 ?
Cd N5 H5B . . 110.3 ?
H5A N5 H5B . . 108.5 ?
C7 N6 C9 . . 118.0(3) ?
C7 N6 C6 . . 111.6(3) ?
C9 N6 C6 . . 112.4(3) ?
C7 N6 C8 . . 104.9(3) ?
C9 N6 C8 . . 104.1(3) ?
C6 N6 C8 . . 104.2(3) ?
N6 C6 C10 . . 118.4(5) ?
N6 C6 H61A . . 107.7 ?
C10 C6 H61A . . 107.7 ?
N6 C6 H61B . . 107.7 ?
C10 C6 H61B . . 107.7 ?
H61A C6 H61B . . 107.1 ?
C6 C10 H10A . . 109.5 ?
C6 C10 H10B . . 109.5 ?
H10A C10 H10B . . 109.5 ?
C6 C10 H10C . . 109.5 ?
H10A C10 H10C . . 109.5 ?
H10B C10 H10C . . 109.5 ?
N6 C7 C11 . . 110.2(5) ?
N6 C7 H71A . . 109.6 ?
C11 C7 H71A . . 109.6 ?
N6 C7 H71B . . 109.6 ?
C11 C7 H71B . . 109.6 ?
H71A C7 H71B . . 108.1 ?
C7 C11 H11A . . 109.5 ?
C7 C11 H11B . . 109.5 ?
H11A C11 H11B . . 109.5 ?
C7 C11 H11C . . 109.5 ?
H11A C11 H11C . . 109.5 ?
H11B C11 H11C . . 109.5 ?
C12 C8 N6 . . 117.0(5) ?
C12 C8 H81A . . 108.1 ?
N6 C8 H81A . . 108.1 ?
C12 C8 H81B . . 108.1 ?
N6 C8 H81B . . 108.1 ?
H81A C8 H81B . . 107.3 ?
C8 C12 H12A . . 109.5 ?
C8 C12 H12B . . 109.5 ?
H12A C12 H12B . . 109.5 ?
C8 C12 H12C . . 109.5 ?
H12A C12 H12C . . 109.5 ?
H12B C12 H12C . . 109.5 ?
N6 C9 C13 . . 114.0(6) ?
N6 C9 H91A . . 108.8 ?
C13 C9 H91A . . 108.8 ?
N6 C9 H91B . . 108.8 ?
C13 C9 H91B . . 108.8 ?
H91A C9 H91B . . 107.7 ?
C9 C13 H13A . . 109.5 ?
C9 C13 H13B . . 109.5 ?
H13A C13 H13B . . 109.5 ?
C9 C13 H13C . . 109.5 ?
H13A C13 H13C . . 109.5 ?
H13B C13 H13C . . 109.5 ?

loop_
_geom_bond_atom_site_label_1
_geom_bond_atom_site_label_2
_geom_bond_distance
_geom_bond_publ_flag
Cd N1 2.339(2) y
Cd N5 2.360(2) y
Cd N4 2.376(2) y
Fe C3 1.931(2) y
Fe C1 1.932(2) y
Fe C2 1.937(2) y
O1 H11 0.77(6) ?
O1 H12 0.91(6) ?
O2 H21 0.95(4) ?
O2 H22 0.94(4) ?
N1 C1 1.151(3) ?
N2 C2 1.156(3) ?
N3 C3 1.155(3) ?
C4 N4 1.470(3) ?
C4 C5 1.502(4) ?
C4 H4C 0.9900 ?
C4 H4D 0.9900 ?
C5 N5 1.464(4) ?
C5 H5C 0.9900 ?
C5 H5D 0.9900 ?
N4 H4A 0.9200 ?
N4 H4B 0.9200 ?
N5 H5A 0.9200 ?
N5 H5B 0.9200 ?
N6 C7 1.497(4) ?
N6 C9 1.504(4) ?
N6 C6 1.506(3) ?
N6 C8 1.562(4) ?
C6 C10 1.496(13) ?
C6 H61A 0.9900 ?
C6 H61B 0.9900 ?
C10 H10A 0.9800 ?
C10 H10B 0.9800 ?
C10 H10C 0.9800 ?
C7 C11 1.559(11) ?
C7 H71A 0.9900 ?
C7 H71B 0.9900 ?
C11 H11A 0.9800 ?
C11 H11B 0.9800 ?
C11 H11C 0.9800 ?
C8 C12 1.496(12) ?
C8 H81A 0.9900 ?
C8 H81B 0.9900 ?
C12 H12A 0.9800 ?
C12 H12B 0.9800 ?
C12 H12C 0.9800 ?
C9 C13 1.539(12) ?
C9 H91A 0.9900 ?
C9 H91B 0.9900 ?
C13 H13A 0.9800 ?
C13 H13B 0.9800 ?
C13 H13C 0.9800 ?

loop_
_geom_hbond_atom_site_label_D
_geom_hbond_atom_site_label_H
_geom_hbond_atom_site_label_A
_geom_hbond_site_symmetry_A
_geom_hbond_distance_DH
_geom_hbond_distance_HA
_geom_hbond_distance_DA
_geom_hbond_angle_DHA
O1 H11 N3 3_565 0.77(6) 2.06(6) 2.817(3) 171(6)
O1 H12 O2 6_455 0.91(6) 1.87(6) 2.748(3) 162(5)
O2 H21 N2 5_554 0.95(4) 1.90(4) 2.849(3) 178(4)
O2 H22 O1 . 0.94(4) 1.86(4) 2.715(3) 152(4)
N4 H4A N3 5_544 0.92 2.31 3.190(4) 159.7
N5 H5B O2 . 0.92 2.28 3.103(3) 150
